data_2011218
loop_
_publ_author_name
'Sopkov\'a-de Oliveira Santos, Jana'
'Collot, Val\'erie'
'Bureau, Isabelle'
'Rault, Sylvain'

_publ_section_title
;
 YC-1, an activation inductor of soluble guanylyl cyclase
;
_journal_issue 8
_journal_name_full 'Acta Crystallographica Section C'
_journal_page_first 1035
_journal_page_last 1036
_journal_paper_doi 10.1107/S0108270100007393
_journal_volume 56
_journal_year 2000
_chemical_formula_moiety 'C19 H16 N2 O2'
_chemical_formula_sum 'C19 H16 N2 O2'
_chemical_formula_weight 304.34
_chemical_melting_point 385.15
_chemical_name_common YC-1
_chemical_name_systematic
;
 1-Benzyl-3-(5'-hydroxymethyl-2-furyl)indazole
;
_space_group_IT_number 14
_symmetry_cell_setting monoclinic
_symmetry_space_group_name_Hall '-P 2yn'
_symmetry_space_group_name_H-M 'P 1 21/n 1'
_audit_creation_method SHELXL-97
_cell_angle_alpha 90.00
_cell_angle_beta 96.064(9)
_cell_angle_gamma 90.00
_cell_formula_units_Z 4
_cell_length_a 14.3450(10)
_cell_length_b 5.6905(7)
_cell_length_c 18.7140(10)
_cell_measurement_reflns_used 25
_cell_measurement_temperature 293(2)
_cell_measurement_theta_max 14
_cell_measurement_theta_min 8
_cell_volume 1519.1(2)
_computing_cell_refinement CAD-4-PC
_computing_data_collection 'CAD-4-PC (Enraf-Nonius, 1994)'
_computing_data_reduction 'XTAL (Hall et al., 1992)'
_computing_molecular_graphics 'ORTEP-3 (Farrugia, 1997)'
_computing_publication_material SHELXL97
_computing_structure_refinement 'SHELXL97 (Sheldrick, 1997)'
_computing_structure_solution 'SHELXS97 (Sheldrick, 1997)'
_diffrn_ambient_temperature 293(2)
_diffrn_measured_fraction_theta_full .999
_diffrn_measured_fraction_theta_max .999
_diffrn_measurement_device_type 'Enraf-Nonius CAD4'
_diffrn_measurement_method \q/2\q
_diffrn_radiation_monochromator graphite
_diffrn_radiation_source 'fine-focus sealed tube'
_diffrn_radiation_type MoK\a
_diffrn_radiation_wavelength .71073
_diffrn_reflns_av_R_equivalents .0116
_diffrn_reflns_av_sigmaI/netI .0221
_diffrn_reflns_limit_h_max 18
_diffrn_reflns_limit_h_min -18
_diffrn_reflns_limit_k_max 7
_diffrn_reflns_limit_k_min 0
_diffrn_reflns_limit_l_max 23
_diffrn_reflns_limit_l_min 0
_diffrn_reflns_number 3412
_diffrn_reflns_theta_full 27.00
_diffrn_reflns_theta_max 27.00
_diffrn_reflns_theta_min 2.19
_diffrn_standards_decay_% 3
_diffrn_standards_interval_time 60
_diffrn_standards_number 3
_exptl_absorpt_coefficient_mu .088
_exptl_absorpt_correction_type none
_exptl_crystal_colour 'translucent pale red'
_exptl_crystal_density_diffrn 1.331
_exptl_crystal_density_method 'not measured'
_exptl_crystal_description prism
_exptl_crystal_F_000 646
_exptl_crystal_size_max .6
_exptl_crystal_size_mid .4
_exptl_crystal_size_min .3
_refine_diff_density_max .167
_refine_diff_density_min -.260
_refine_ls_extinction_method none
_refine_ls_goodness_of_fit_ref 1.060
_refine_ls_hydrogen_treatment refall
_refine_ls_matrix_type full
_refine_ls_number_parameters 272
_refine_ls_number_reflns 3314
_refine_ls_number_restraints 0
_refine_ls_restrained_S_all 1.060
_refine_ls_R_factor_all .0683
_refine_ls_R_factor_gt .0448
_refine_ls_shift/su_max .002
_refine_ls_shift/su_mean .000
_refine_ls_structure_factor_coef Fsqd
_refine_ls_weighting_details 'calc w = 1/[\s^2^(Fo^2^)+(0.0797P)^2^+0.1614P] where P=(Fo^2^+2Fc^2^)/3'
_refine_ls_weighting_scheme calc
_refine_ls_wR_factor_ref .1395
_reflns_number_gt 2522
_reflns_number_total 3314
_reflns_threshold_expression I>2\s(I)
_cod_data_source_file gs1090.cif
_cod_data_source_block YC-1
_cod_depositor_comments
;
The following automatic conversions were performed:

'_chemical_melting_point' value '112\%' was changed to '385.15' - it
was converted from degrees Celsius(C) to Kelvins(K).

Automatic conversion script
Id: cif_fix_values 1646 2011-03-28 12:23:43Z adriana 

The following automatic conversions were performed:

'_chemical_melting_point' value '112\%' was changed to '385.15' - it
was converted from degrees Celsius(C) to Kelvins(K).

Automatic conversion script
Id: cif_fix_values 1715 2011-07-08 13:25:40Z adriana 
;
_cod_original_sg_symbol_H-M 'P 21/n'
_cod_database_code 2011218
_cod_database_fobs_code 2011218

loop_
_symmetry_equiv_pos_as_xyz
'x, y, z'
'-x+1/2, y+1/2, -z+1/2'
'-x, -y, -z'
'x-1/2, -y-1/2, z-1/2'

loop_
_atom_site_label
_atom_site_fract_x
_atom_site_fract_y
_atom_site_fract_z
_atom_site_U_iso_or_equiv
_atom_site_adp_type
_atom_site_calc_flag
_atom_site_refinement_flags
_atom_site_occupancy
_atom_site_disorder_assembly
_atom_site_disorder_group
_atom_site_type_symbol
O1 .17746(9) .5018(3) .14774(8) .0605(4) Uani d . 1 . . O
H1 .1485(18) .479(4) .1909(14) .081(8) Uiso d . 1 . . H
C2 .26647(12) .6012(3) .16676(11) .0477(4) Uani d . 1 . . C
H2A .2753(13) .626(3) .2180(11) .047(5) Uiso d . 1 . . H
H2B .2708(16) .760(4) .1467(14) .077(7) Uiso d . 1 . . H
C3 .34246(11) .4527(3) .14267(9) .0411(4) Uani d . 1 . . C
C4 .39309(13) .4583(4) .08684(11) .0530(5) Uani d . 1 . . C
H4 .3881(14) .570(4) .0468(11) .061(6) Uiso d . 1 . . H
C5 .45655(14) .2643(4) .09424(10) .0513(5) Uani d . 1 . . C
H5 .5057(15) .225(4) .0636(12) .060(6) Uiso d . 1 . . H
C6 .44100(11) .1537(3) .15560(9) .0382(4) Uani d . 1 . . C
O7 .37037(8) .26462(19) .18630(6) .0400(3) Uani d . 1 . . O
C8 .48337(11) -.0478(3) .19403(8) .0360(3) Uani d . 1 . . C
N9 .44752(9) -.1291(2) .25180(7) .0381(3) Uani d . 1 . . N
N10 .49974(9) -.3194(2) .27504(7) .0390(3) Uani d . 1 . . N
C11 .56862(11) -.3617(3) .23180(9) .0378(4) Uani d . 1 . . C
C12 .63615(12) -.5397(3) .23502(10) .0466(4) Uani d . 1 . . C
H12 .6409(14) -.657(4) .2741(11) .056(6) Uiso d . 1 . . H
C13 .69657(14) -.5360(4) .18323(12) .0563(5) Uani d . 1 . . C
H13 .7420(15) -.653(4) .1850(12) .061(6) Uiso d . 1 . . H
C14 .69198(14) -.3617(4) .13005(12) .0592(5) Uani d . 1 . . C
H14 .7368(14) -.365(4) .0949(11) .059(6) Uiso d . 1 . . H
C15 .62560(13) -.1868(4) .12678(11) .0507(4) Uani d . 1 . . C
H15 .6229(14) -.067(4) .0893(11) .055(5) Uiso d . 1 . . H
C16 .56145(11) -.1870(3) .17839(9) .0384(4) Uani d . 1 . . C
C17 .47221(12) -.4644(3) .33327(10) .0431(4) Uani d . 1 . . C
H17A .4168(14) -.388(4) .3515(10) .049(5) Uiso d . 1 . . H
H17B .4518(16) -.626(4) .3140(12) .071(7) Uiso d . 1 . . H
C18 .54777(11) -.4963(3) .39462(8) .0358(3) Uani d . 1 . . C
C19 .54818(13) -.7009(3) .43514(10) .0436(4) Uani d . 1 . . C
H19 .5017(14) -.824(4) .4186(11) .058(6) Uiso d . 1 . . H
C20 .61380(15) -.7326(3) .49372(10) .0509(5) Uani d . 1 . . C
H20 .6139(15) -.874(4) .5220(12) .065(6) Uiso d . 1 . . H
C21 .68007(14) -.5633(4) .51245(10) .0530(5) Uani d . 1 . . C
H21 .7261(16) -.585(4) .5507(13) .072(7) Uiso d . 1 . . H
C22 .68042(14) -.3594(4) .47233(11) .0536(5) Uani d . 1 . . C
H22 .7255(16) -.245(4) .4832(13) .067(6) Uiso d . 1 . . H
C23 .61447(13) -.3254(3) .41408(10) .0446(4) Uani d . 1 . . C
H23 .6144(13) -.180(3) .3849(11) .050(5) Uiso d . 1 . . H

loop_
_atom_site_aniso_label
_atom_site_aniso_U_11
_atom_site_aniso_U_22
_atom_site_aniso_U_33
_atom_site_aniso_U_12
_atom_site_aniso_U_13
_atom_site_aniso_U_23
O1 .0433(7) .0856(11) .0525(8) -.0119(7) .0050(6) -.0113(7)
C2 .0442(9) .0393(9) .0579(11) .0000(7) -.0032(8) -.0004(9)
C3 .0404(8) .0333(8) .0475(9) -.0038(7) -.0044(7) .0071(7)
C4 .0507(10) .0518(11) .0561(11) .0016(8) .0047(8) .0210(9)
C5 .0509(10) .0552(11) .0487(10) .0054(9) .0105(8) .0144(9)
C6 .0399(8) .0353(8) .0391(8) -.0015(6) .0022(6) .0005(7)
O7 .0447(6) .0340(6) .0411(6) .0027(5) .0040(5) .0040(5)
C8 .0396(8) .0331(8) .0352(8) -.0023(6) .0028(6) -.0005(6)
N9 .0402(7) .0356(7) .0382(7) .0035(6) .0030(5) .0027(6)
N10 .0402(7) .0373(7) .0398(7) .0047(6) .0055(5) .0067(6)
C11 .0379(8) .0359(8) .0394(8) -.0013(6) .0032(6) -.0011(6)
C12 .0446(9) .0402(9) .0545(11) .0060(7) .0036(8) .0026(8)
C13 .0486(10) .0522(11) .0695(13) .0129(9) .0124(9) -.0009(10)
C14 .0534(11) .0647(13) .0634(12) .0079(9) .0245(10) -.0001(10)
C15 .0515(10) .0516(10) .0508(10) .0017(8) .0141(8) .0057(9)
C16 .0393(8) .0357(8) .0399(8) -.0025(7) .0030(6) -.0011(7)
C17 .0423(9) .0421(9) .0448(9) -.0031(7) .0045(7) .0093(7)
C18 .0404(8) .0299(7) .0383(8) .0018(6) .0101(6) .0006(6)
C19 .0550(10) .0332(8) .0434(9) .0005(8) .0085(7) .0031(7)
C20 .0706(12) .0398(9) .0428(10) .0088(9) .0086(9) .0087(8)
C21 .0596(11) .0581(12) .0392(9) .0123(9) -.0044(8) -.0005(8)
C22 .0544(10) .0497(11) .0547(11) -.0079(9) -.0039(8) -.0054(9)
C23 .0533(10) .0329(8) .0478(9) -.0036(7) .0061(8) .0030(7)

loop_
_atom_type_symbol
_atom_type_description
_atom_type_scat_dispersion_real
_atom_type_scat_dispersion_imag
_atom_type_scat_source
C C .0033 .0016 'International Tables Vol C Tables 4.2.6.8 and 6.1.1.4'
H H .0000 .0000 'International Tables Vol C Tables 4.2.6.8 and 6.1.1.4'
O O .0106 .0060 'International Tables Vol C Tables 4.2.6.8 and 6.1.1.4'
N N .0061 .0033 'International Tables Vol C Tables 4.2.6.8 and 6.1.1.4'

loop_
_geom_angle_atom_site_label_1
_geom_angle_atom_site_label_2
_geom_angle_atom_site_label_3
_geom_angle
C2 O1 H1 107.8(15)
O1 C2 C3 111.68(15)
O1 C2 H2A 109.3(11)
C3 C2 H2A 111.2(11)
O1 C2 H2B 111.4(14)
C3 C2 H2B 109.3(14)
H2A C2 H2B 103.7(19)
C4 C3 O7 109.51(15)
C4 C3 C2 134.51(17)
O7 C3 C2 115.97(15)
C3 C4 C5 107.43(16)
C3 C4 H4 127.8(12)
C5 C4 H4 124.7(12)
C6 C5 C4 106.40(17)
C6 C5 H5 126.0(13)
C4 C5 H5 127.4(13)
C5 C6 O7 109.75(15)
C5 C6 C8 133.79(16)
O7 C6 C8 116.45(14)
C6 O7 C3 106.89(13)
N9 C8 C16 110.71(14)
N9 C8 C6 120.01(14)
C16 C8 C6 129.27(15)
C8 N9 N10 106.83(13)
N9 N10 C11 111.08(12)
N9 N10 C17 120.46(13)
C11 N10 C17 128.01(14)
N10 C11 C12 130.13(15)
N10 C11 C16 107.10(14)
C12 C11 C16 122.77(16)
C13 C12 C11 116.52(17)
C13 C12 H12 122.4(12)
C11 C12 H12 121.0(12)
C12 C13 C14 121.90(18)
C12 C13 H13 117.3(14)
C14 C13 H13 120.8(14)
C15 C14 C13 121.63(19)
C15 C14 H14 119.3(13)
C13 C14 H14 119.1(13)
C14 C15 C16 118.09(18)
C14 C15 H15 120.7(12)
C16 C15 H15 121.2(12)
C15 C16 C11 119.08(16)
C15 C16 C8 136.65(16)
C11 C16 C8 104.27(14)
N10 C17 C18 114.16(14)
N10 C17 H17A 107.2(11)
C18 C17 H17A 109.1(11)
N10 C17 H17B 109.7(13)
C18 C17 H17B 108.5(13)
H17A C17 H17B 107.9(17)
C23 C18 C19 118.80(16)
C23 C18 C17 122.55(14)
C19 C18 C17 118.60(15)
C20 C19 C18 120.44(17)
C20 C19 H19 122.3(12)
C18 C19 H19 117.2(12)
C21 C20 C19 120.47(17)
C21 C20 H20 119.1(13)
C19 C20 H20 120.5(13)
C20 C21 C22 119.52(17)
C20 C21 H21 121.2(15)
C22 C21 H21 119.3(15)
C23 C22 C21 120.35(18)
C23 C22 H22 118.7(14)
C21 C22 H22 120.9(14)
C22 C23 C18 120.41(17)
C22 C23 H23 120.9(11)
C18 C23 H23 118.7(11)

loop_
_geom_bond_atom_site_label_1
_geom_bond_atom_site_label_2
_geom_bond_site_symmetry_2
_geom_bond_distance
_geom_bond_publ_flag
O1 C2 . 1.408(2) ?
O1 H1 . .96(3) ?
C2 C3 . 1.487(3) ?
C2 H2A . .96(2) ?
C2 H2B . .98(2) ?
C3 C4 . 1.334(3) ?
C3 O7 . 1.3796(19) ?
C4 C5 . 1.428(3) ?
C4 H4 . .98(2) ?
C5 C6 . 1.349(2) ?
C5 H5 . .98(2) ?
C6 O7 . 1.370(2) ?
C6 C8 . 1.452(2) ?
C8 N9 . 1.328(2) ?
C8 C16 . 1.427(2) ?
N9 N10 . 1.3616(18) ?
N10 C11 . 1.363(2) ?
N10 C17 . 1.455(2) ?
C11 C12 . 1.398(2) ?
C11 C16 . 1.406(2) ?
C12 C13 . 1.367(3) ?
C12 H12 . .99(2) ?
C13 C14 . 1.402(3) ?
C13 H13 . .93(2) ?
C14 C15 . 1.374(3) ?
C14 H14 . .97(2) ?
C15 C16 . 1.403(2) ?
C15 H15 . .97(2) ?
C17 C18 . 1.504(2) ?
C17 H17A . 1.00(2) ?
C17 H17B . 1.02(2) ?
C18 C23 . 1.386(2) ?
C18 C19 . 1.389(2) ?
C19 C20 . 1.379(3) ?
C19 H19 . .99(2) ?
C20 C21 . 1.373(3) ?
C20 H20 . .96(2) ?
C21 C22 . 1.382(3) ?
C21 H21 . .93(2) ?
C22 C23 . 1.380(3) ?
C22 H22 . .92(2) ?
C23 H23 . .99(2) ?

loop_
_geom_hbond_atom_site_label_D
_geom_hbond_atom_site_label_H
_geom_hbond_atom_site_label_A
_geom_hbond_site_symmetry_A
_geom_hbond_distance_DH
_geom_hbond_distance_HA
_geom_hbond_distance_DA
_geom_hbond_angle_DHA
O1 H1 N9 2 .96(3) 1.93(3) 2.831(2) 156(2)

loop_
_geom_torsion_atom_site_label_1
_geom_torsion_atom_site_label_2
_geom_torsion_atom_site_label_3
_geom_torsion_atom_site_label_4
_geom_torsion
O1 C2 C3 C4 99.3(2)
O1 C2 C3 O7 -81.4(2)
O7 C3 C4 C5 .3(2)
C2 C3 C4 C5 179.68(19)
C3 C4 C5 C6 -.9(2)
C4 C5 C6 O7 1.1(2)
C4 C5 C6 C8 -177.86(18)
C5 C6 O7 C3 -.93(18)
C8 C6 O7 C3 178.23(13)
C4 C3 O7 C6 .36(18)
C2 C3 O7 C6 -179.14(14)
C5 C6 C8 N9 -174.71(18)
O7 C6 C8 N9 6.4(2)
C5 C6 C8 C16 3.7(3)
O7 C6 C8 C16 -175.21(15)
C16 C8 N9 N10 -.09(17)
C6 C8 N9 N10 178.59(13)
C8 N9 N10 C11 -.55(17)
C8 N9 N10 C17 -173.37(14)
N9 N10 C11 C12 -178.61(17)
C17 N10 C11 C12 -6.5(3)
N9 N10 C11 C16 .97(17)
C17 N10 C11 C16 173.11(15)
N10 C11 C12 C13 179.89(17)
C16 C11 C12 C13 .4(3)
C11 C12 C13 C14 .7(3)
C12 C13 C14 C15 -.8(3)
C13 C14 C15 C16 -.2(3)
C14 C15 C16 C11 1.2(3)
C14 C15 C16 C8 -178.8(2)
N10 C11 C16 C15 179.03(15)
C12 C11 C16 C15 -1.4(3)
N10 C11 C16 C8 -.95(17)
C12 C11 C16 C8 178.66(15)
N9 C8 C16 C15 -179.33(19)
C6 C8 C16 C15 2.2(3)
N9 C8 C16 C11 .65(18)
C6 C8 C16 C11 -177.86(15)
N9 N10 C17 C18 -125.77(16)
C11 N10 C17 C18 62.7(2)
N10 C17 C18 C23 31.4(2)
N10 C17 C18 C19 -151.32(15)
C23 C18 C19 C20 .1(2)
C17 C18 C19 C20 -177.22(16)
C18 C19 C20 C21 -.5(3)
C19 C20 C21 C22 .3(3)
C20 C21 C22 C23 .3(3)
C21 C22 C23 C18 -.7(3)
C19 C18 C23 C22 .5(3)
C17 C18 C23 C22 177.73(17)

loop_
_cod_related_entry_id
_cod_related_entry_database
_cod_related_entry_code
1 ChemSpider 5510
